data_4512301
loop_
_publ_author_name
'Buist, Amanda R.'
'Kennedy, Alan R.'

_publ_section_title
;
 Ionic Cocrystals of Pharmaceutical Compounds: Sodium Complexes of
 Carbamazepine
;
_journal_issue 12
_journal_name_full 'Crystal Growth &amp; Design'
_journal_page_first 6508
_journal_paper_doi 10.1021/cg501400n
_journal_volume 14
_journal_year 2014
_chemical_formula_sum 'C88 H70 Br4 I2 N11 Na O5'
_chemical_formula_weight 1957.98
_chemical_name_systematic
;
 ?
;
_space_group_IT_number 2
_symmetry_cell_setting triclinic
_symmetry_space_group_name_Hall '-P 1'
_symmetry_space_group_name_H-M 'P -1'
_atom_sites_solution_hydrogens geom
_atom_sites_solution_primary direct
_atom_sites_solution_secondary difmap
_audit_creation_method SHELXL-97
_cell_angle_alpha 91.841(3)
_cell_angle_beta 96.689(4)
_cell_angle_gamma 90.972(4)
_cell_formula_units_Z 2
_cell_length_a 10.2171(5)
_cell_length_b 14.4369(6)
_cell_length_c 27.5476(12)
_cell_measurement_reflns_used 6960
_cell_measurement_temperature 123(2)
_cell_measurement_theta_max 28.6452
_cell_measurement_theta_min 2.9393
_cell_volume 4032.7(3)
_computing_structure_refinement 'SHELXL-97 (Sheldrick, 2008)'
_diffrn_ambient_temperature 123(2)
_diffrn_measured_fraction_theta_full 0.998
_diffrn_measured_fraction_theta_max 0.998
_diffrn_measurement_device_type 'Oxford Diffraction Xcalibur E'
_diffrn_measurement_method 'omega scans'
_diffrn_radiation_monochromator graphite
_diffrn_radiation_source 'fine-focus sealed tube'
_diffrn_radiation_type MoK\a
_diffrn_radiation_wavelength 0.71073
_diffrn_reflns_av_R_equivalents 0.0708
_diffrn_reflns_av_sigmaI/netI 0.1367
_diffrn_reflns_limit_h_max 12
_diffrn_reflns_limit_h_min -11
_diffrn_reflns_limit_k_max 13
_diffrn_reflns_limit_k_min -17
_diffrn_reflns_limit_l_max 32
_diffrn_reflns_limit_l_min -32
_diffrn_reflns_number 28299
_diffrn_reflns_theta_full 25.00
_diffrn_reflns_theta_max 25.00
_diffrn_reflns_theta_min 2.95
_exptl_absorpt_coefficient_mu 2.827
_exptl_absorpt_correction_T_max 1.00000
_exptl_absorpt_correction_T_min 0.45390
_exptl_absorpt_correction_type multi-scan
_exptl_absorpt_process_details
;
CrysAlisPro, Oxford Diffraction Ltd.,
Version 1.171.34.40 (release 27-08-2010 CrysAlis171 .NET)
(compiled Aug 27 2010,11:50:40)
Empirical absorption correction using spherical harmonics,
 implemented in SCALE3 ABSPACK scaling algorithm.
;
_exptl_crystal_colour yellow
_exptl_crystal_density_diffrn 1.612
_exptl_crystal_density_method 'not measured'
_exptl_crystal_description prism
_exptl_crystal_F_000 1944
_exptl_crystal_size_max 0.3
_exptl_crystal_size_mid 0.2
_exptl_crystal_size_min 0.08
_refine_diff_density_max 1.351
_refine_diff_density_min -1.168
_refine_diff_density_rms 0.125
_refine_ls_extinction_method none
_refine_ls_goodness_of_fit_ref 1.076
_refine_ls_hydrogen_treatment constr
_refine_ls_matrix_type full
_refine_ls_number_parameters 1010
_refine_ls_number_reflns 14166
_refine_ls_number_restraints 131
_refine_ls_restrained_S_all 1.075
_refine_ls_R_factor_all 0.1450
_refine_ls_R_factor_gt 0.0847
_refine_ls_shift/su_max 0.000
_refine_ls_shift/su_mean 0.000
_refine_ls_structure_factor_coef Fsqd
_refine_ls_weighting_details 'calc w=1/[\s^2^(Fo^2^)+(0.0498P)^2^+12.4424P] where P=(Fo^2^+2Fc^2^)/3'
_refine_ls_weighting_scheme calc
_refine_ls_wR_factor_gt 0.1678
_refine_ls_wR_factor_ref 0.2027
_reflns_number_gt 8248
_reflns_number_total 14166
_reflns_threshold_expression I>2\s(I)
_cod_data_source_file cg501400n_si_002.cif
_cod_data_source_block buist_nai_cbz_hbr_meoh
_cod_depositor_comments 'Adding full bibliography for 4512299--4512304.cif.'
_cod_original_sg_symbol_H-M P-1
_cod_database_code 4512301

loop_
_symmetry_equiv_pos_as_xyz
'x, y, z'
'-x, -y, -z'

loop_
_atom_site_label
_atom_site_type_symbol
_atom_site_fract_x
_atom_site_fract_y
_atom_site_fract_z
_atom_site_U_iso_or_equiv
_atom_site_adp_type
_atom_site_occupancy
_atom_site_symmetry_multiplicity
_atom_site_calc_flag
_atom_site_refinement_flags
_atom_site_disorder_assembly
_atom_site_disorder_group
Na1 Na 0.7197(4) -0.0007(2) 0.24512(12) 0.0338(9) Uani 1 1 d . . .
I1 I 0.61925(8) 0.38131(5) 0.46856(4) 0.0693(3) Uani 1 1 d . . .
I2 I 0.29806(7) 0.35099(5) 0.11083(3) 0.0472(2) Uani 1 1 d . . .
Br1 Br 0.71389(13) 0.34339(9) 0.56270(6) 0.0774(5) Uani 1 1 d . . .
Br2 Br 0.54019(12) 0.41750(10) 0.37411(6) 0.0787(5) Uani 1 1 d . . .
Br3 Br 0.17845(13) 0.50870(8) 0.07809(5) 0.0608(4) Uani 1 1 d . . .
Br4 Br 0.40506(13) 0.19251(9) 0.14113(6) 0.0847(5) Uani 1 1 d . . .
O1 O 0.4960(6) -0.0001(4) 0.2688(2) 0.0379(16) Uani 1 1 d . . .
O2 O 0.7938(6) -0.0336(4) 0.3273(2) 0.0324(15) Uani 1 1 d . . .
O3 O 0.8040(7) 0.1465(4) 0.2656(2) 0.0396(16) Uani 1 1 d . . .
O4 O 0.7098(6) 0.0261(4) 0.1617(2) 0.0350(15) Uani 1 1 d . . .
O5 O 0.7230(7) -0.1597(4) 0.2231(2) 0.0450(18) Uani 1 1 d . A .
N1 N 0.5644(7) 0.0784(5) 0.3401(3) 0.0330(19) Uani 1 1 d . . .
H1A H 0.6477 0.0720 0.3356 0.040 Uiso 1 1 calc R . .
H1B H 0.5435 0.1082 0.3664 0.040 Uiso 1 1 calc R . .
N2 N 0.3423(7) 0.0556(5) 0.3140(3) 0.0331(19) Uani 1 1 d . . .
N3 N 0.8051(7) -0.1892(5) 0.3210(3) 0.037(2) Uani 1 1 d . . .
H3A H 0.7989 -0.1887 0.2889 0.044 Uiso 1 1 calc R . .
H3B H 0.8121 -0.2421 0.3360 0.044 Uiso 1 1 calc R . .
N4 N 0.8189(7) -0.1147(5) 0.3970(3) 0.0263(17) Uani 1 1 d . . .
N5 N 0.9278(8) 0.1459(5) 0.3388(3) 0.045(2) Uani 1 1 d . . .
H5A H 0.9147 0.0860 0.3415 0.054 Uiso 1 1 calc R . .
H5B H 0.9767 0.1778 0.3622 0.054 Uiso 1 1 calc R . .
N6 N 0.8928(8) 0.2838(5) 0.2980(3) 0.036(2) Uani 1 1 d . . .
N7 N 0.7742(8) 0.1760(5) 0.1657(3) 0.048(2) Uani 1 1 d . . .
H7A H 0.7791 0.1789 0.1978 0.057 Uiso 1 1 calc R . .
H7B H 0.7934 0.2253 0.1497 0.057 Uiso 1 1 calc R . .
N8 N 0.7260(8) 0.0981(5) 0.0903(3) 0.0344(19) Uani 1 1 d . . .
N9 N 0.6662(9) -0.1638(6) 0.1417(3) 0.056(3) Uani 1 1 d . A .
H9A H 0.6548 -0.1035 0.1417 0.068 Uiso 1 1 calc R . .
H9B H 0.6530 -0.1969 0.1142 0.068 Uiso 1 1 calc R . .
N11 N 0.3877(8) -0.1535(5) 0.2196(3) 0.039(2) Uani 1 1 d . . .
H11 H 0.4212 -0.1044 0.2367 0.047 Uiso 1 1 calc R . .
C1 C 0.4683(10) 0.0425(7) 0.3064(4) 0.038(2) Uani 1 1 d . . .
C2 C 0.3058(9) 0.0941(6) 0.3592(3) 0.033(2) Uani 1 1 d . . .
C3 C 0.3267(9) 0.1865(7) 0.3717(4) 0.043(3) Uani 1 1 d . . .
H3 H 0.3603 0.2259 0.3489 0.051 Uiso 1 1 calc R . .
C4 C 0.3007(11) 0.2240(8) 0.4160(4) 0.050(3) Uani 1 1 d . . .
H4 H 0.3171 0.2880 0.4239 0.060 Uiso 1 1 calc R . .
C5 C 0.2502(10) 0.1666(7) 0.4486(4) 0.044(3) Uani 1 1 d . . .
H5 H 0.2297 0.1910 0.4792 0.053 Uiso 1 1 calc R . .
C6 C 0.2297(9) 0.0736(7) 0.4367(4) 0.041(3) Uani 1 1 d . . .
H6 H 0.1987 0.0348 0.4603 0.049 Uiso 1 1 calc R . .
C7 C 0.2522(9) 0.0338(7) 0.3919(3) 0.034(2) Uani 1 1 d . . .
C8 C 0.2178(9) -0.0627(7) 0.3793(4) 0.042(3) Uani 1 1 d . . .
H8 H 0.2242 -0.1039 0.4057 0.050 Uiso 1 1 calc R . .
C9 C 0.1777(9) -0.1006(7) 0.3344(4) 0.040(2) Uani 1 1 d . . .
H9 H 0.1601 -0.1655 0.3328 0.048 Uiso 1 1 calc R . .
C10 C 0.1587(9) -0.0546(8) 0.2893(4) 0.043(3) Uani 1 1 d . . .
C11 C 0.2344(9) 0.0243(7) 0.2787(4) 0.041(3) Uani 1 1 d . . .
C12 C 0.2048(10) 0.0737(8) 0.2373(4) 0.050(3) Uani 1 1 d . . .
H12 H 0.2539 0.1286 0.2328 0.060 Uiso 1 1 calc R . .
C13 C 0.1040(12) 0.0440(10) 0.2023(5) 0.069(4) Uani 1 1 d . . .
H13 H 0.0846 0.0772 0.1732 0.082 Uiso 1 1 calc R . .
C14 C 0.0320(11) -0.0343(10) 0.2101(4) 0.064(4) Uani 1 1 d . . .
H14 H -0.0373 -0.0555 0.1861 0.077 Uiso 1 1 calc R . .
C15 C 0.0595(9) -0.0826(8) 0.2527(4) 0.046(3) Uani 1 1 d . . .
H15 H 0.0086 -0.1368 0.2570 0.055 Uiso 1 1 calc R . .
C16 C 0.8036(9) -0.1104(7) 0.3468(3) 0.032(2) Uani 1 1 d . . .
C17 C 0.7916(9) -0.0345(6) 0.4266(3) 0.029(2) Uani 1 1 d . . .
C18 C 0.8889(10) 0.0295(6) 0.4394(3) 0.037(2) Uani 1 1 d . . .
H18 H 0.9750 0.0190 0.4308 0.044 Uiso 1 1 calc R . .
C19 C 0.8631(14) 0.1116(7) 0.4654(4) 0.056(3) Uani 1 1 d . . .
H19 H 0.9308 0.1568 0.4748 0.067 Uiso 1 1 calc R . .
C20 C 0.7365(15) 0.1244(8) 0.4767(4) 0.064(4) Uani 1 1 d . . .
H20 H 0.7166 0.1800 0.4935 0.077 Uiso 1 1 calc R . .
C21 C 0.6401(11) 0.0597(8) 0.4645(4) 0.047(3) Uani 1 1 d . . .
H21 H 0.5540 0.0707 0.4729 0.057 Uiso 1 1 calc R . .
C22 C 0.6651(9) -0.0245(7) 0.4391(3) 0.034(2) Uani 1 1 d . . .
C23 C 0.5594(10) -0.0935(8) 0.4282(3) 0.043(3) Uani 1 1 d . . .
H23 H 0.4721 -0.0711 0.4235 0.052 Uiso 1 1 calc R . .
C24 C 0.5731(10) -0.1855(8) 0.4242(4) 0.046(3) Uani 1 1 d . . .
H24 H 0.4932 -0.2205 0.4174 0.055 Uiso 1 1 calc R . .
C25 C 0.6925(9) -0.2392(6) 0.4288(3) 0.033(2) Uani 1 1 d . . .
C26 C 0.8149(9) -0.2047(6) 0.4196(3) 0.028(2) Uani 1 1 d . . .
C27 C 0.9285(10) -0.2544(7) 0.4279(4) 0.041(3) Uani 1 1 d . . .
H27 H 1.0109 -0.2279 0.4223 0.049 Uiso 1 1 calc R . .
C28 C 0.9210(10) -0.3437(6) 0.4445(3) 0.036(2) Uani 1 1 d . . .
H28 H 0.9990 -0.3784 0.4508 0.043 Uiso 1 1 calc R . .
C29 C 0.8025(11) -0.3820(7) 0.4520(4) 0.048(3) Uani 1 1 d . . .
H29 H 0.7974 -0.4439 0.4625 0.058 Uiso 1 1 calc R . .
C30 C 0.6884(11) -0.3301(7) 0.4440(4) 0.047(3) Uani 1 1 d . . .
H30 H 0.6061 -0.3575 0.4491 0.056 Uiso 1 1 calc R . .
C31 C 0.8726(10) 0.1890(6) 0.2987(4) 0.036(2) Uani 1 1 d . . .
C32 C 0.8534(12) 0.3330(7) 0.2540(4) 0.046(3) Uani 1 1 d . . .
C33 C 0.7226(14) 0.3453(7) 0.2405(4) 0.063(3) Uani 1 1 d . . .
H33 H 0.6584 0.3269 0.2608 0.076 Uiso 1 1 calc R . .
C34 C 0.6856(15) 0.3865(8) 0.1952(5) 0.071(4) Uani 1 1 d . . .
H34 H 0.5948 0.3937 0.1843 0.086 Uiso 1 1 calc R . .
C35 C 0.776(2) 0.4152(8) 0.1678(5) 0.087(5) Uani 1 1 d . . .
H35 H 0.7487 0.4443 0.1379 0.105 Uiso 1 1 calc R . .
C36 C 0.9072(16) 0.4033(8) 0.1823(5) 0.073(4) Uani 1 1 d . . .
H36 H 0.9701 0.4238 0.1620 0.088 Uiso 1 1 calc R . .
C37 C 0.9507(13) 0.3621(7) 0.2259(4) 0.050(3) Uani 1 1 d . . .
C38 C 1.0897(13) 0.3565(8) 0.2410(5) 0.063(3) Uani 1 1 d . . .
H38 H 1.1450 0.3473 0.2159 0.076 Uiso 1 1 calc R . .
C39 C 1.1487(12) 0.3631(7) 0.2868(5) 0.058(3) Uani 1 1 d . . .
H39 H 1.2422 0.3605 0.2904 0.070 Uiso 1 1 calc R . .
C40 C 1.0886(10) 0.3737(6) 0.3324(4) 0.039(2) Uani 1 1 d . . .
C41 C 0.9654(10) 0.3357(7) 0.3372(4) 0.039(2) Uani 1 1 d . . .
C42 C 0.9085(10) 0.3476(7) 0.3813(4) 0.041(2) Uani 1 1 d . . .
H42 H 0.8231 0.3229 0.3841 0.049 Uiso 1 1 calc R . .
C43 C 0.9795(10) 0.3959(7) 0.4204(4) 0.045(3) Uani 1 1 d . . .
H43 H 0.9425 0.4034 0.4503 0.054 Uiso 1 1 calc R . .
C44 C 1.1024(11) 0.4332(7) 0.4164(4) 0.047(3) Uani 1 1 d . . .
H44 H 1.1488 0.4669 0.4435 0.056 Uiso 1 1 calc R . .
C45 C 1.1586(10) 0.4223(7) 0.3738(4) 0.047(3) Uani 1 1 d . . .
H45 H 1.2444 0.4470 0.3717 0.056 Uiso 1 1 calc R . .
C46 C 0.7374(10) 0.0962(7) 0.1410(3) 0.038(2) Uani 1 1 d . . .
C47 C 0.7278(10) 0.0114(6) 0.0643(3) 0.034(2) Uani 1 1 d . . .
C48 C 0.6138(10) -0.0323(7) 0.0469(3) 0.036(2) Uani 1 1 d . . .
H48 H 0.5327 -0.0040 0.0517 0.044 Uiso 1 1 calc R . .
C49 C 0.6119(11) -0.1174(7) 0.0224(4) 0.048(3) Uani 1 1 d . . .
H49 H 0.5306 -0.1468 0.0098 0.058 Uiso 1 1 calc R . .
C50 C 0.7258(13) -0.1577(7) 0.0166(4) 0.055(3) Uani 1 1 d . . .
H50 H 0.7249 -0.2176 0.0012 0.065 Uiso 1 1 calc R . .
C51 C 0.8414(12) -0.1153(7) 0.0321(4) 0.050(3) Uani 1 1 d . . .
H51 H 0.9208 -0.1454 0.0269 0.060 Uiso 1 1 calc R . .
C52 C 0.8482(9) -0.0259(6) 0.0561(3) 0.034(2) Uani 1 1 d . . .
C53 C 0.9740(10) 0.0219(8) 0.0702(4) 0.047(3) Uani 1 1 d . . .
H53 H 1.0476 -0.0162 0.0786 0.056 Uiso 1 1 calc R . .
C54 C 0.9983(10) 0.1157(8) 0.0728(4) 0.046(3) Uani 1 1 d . . .
H54 H 1.0866 0.1351 0.0835 0.055 Uiso 1 1 calc R . .
C55 C 0.9071(10) 0.1878(7) 0.0614(3) 0.039(2) Uani 1 1 d . . .
C56 C 0.7716(9) 0.1794(6) 0.0671(3) 0.034(2) Uani 1 1 d . . .
C57 C 0.6850(11) 0.2486(7) 0.0539(4) 0.045(3) Uani 1 1 d . . .
H57 H 0.5943 0.2415 0.0578 0.054 Uiso 1 1 calc R . .
C58 C 0.7310(12) 0.3282(7) 0.0349(4) 0.050(3) Uani 1 1 d . . .
H58 H 0.6706 0.3752 0.0252 0.060 Uiso 1 1 calc R . .
C59 C 0.8583(13) 0.3410(7) 0.0297(4) 0.052(3) Uani 1 1 d . . .
H59 H 0.8870 0.3972 0.0169 0.062 Uiso 1 1 calc R . .
C60 C 0.9503(11) 0.2725(7) 0.0431(3) 0.044(3) Uani 1 1 d . . .
H60 H 1.0410 0.2827 0.0399 0.053 Uiso 1 1 calc R . .
C61 C 0.7041(13) -0.2056(8) 0.1842(4) 0.059(3) Uani 1 1 d . . .
C62 C 0.7790(11) -0.3436(7) 0.2232(4) 0.045(2) Uani 1 1 d U . .
C63 C 0.7050(11) -0.3865(7) 0.2543(4) 0.055(3) Uani 1 1 d U A .
H63 H 0.6118 -0.3895 0.2471 0.066 Uiso 0.688(9) 1 calc PR A 1
C64 C 0.7639(14) -0.4252(7) 0.2957(4) 0.064(3) Uani 1 1 d U . .
H64 H 0.7132 -0.4568 0.3171 0.077 Uiso 1 1 calc R A .
C65 C 0.8992(15) -0.4170(8) 0.3056(4) 0.069(3) Uani 1 1 d U A .
H65 H 0.9425 -0.4390 0.3352 0.082 Uiso 1 1 calc R . .
C66 C 0.9701(13) -0.3776(8) 0.2730(5) 0.070(3) Uani 1 1 d U . .
H66 H 1.0635 -0.3751 0.2792 0.084 Uiso 1 1 calc R A .
C67 C 0.9101(12) -0.3414(7) 0.2314(4) 0.056(2) Uani 1 1 d U A .
H67 H 0.9612 -0.3151 0.2084 0.067 Uiso 0.312(9) 1 d PR A 2
N10 N 0.6945(13) -0.3013(7) 0.1824(4) 0.036(3) Uani 0.688(9) 1 d PU A 1
C68 C 0.9797(16) -0.3060(11) 0.1900(6) 0.054(3) Uani 0.688(9) 1 d PU A 1
H68 H 1.0620 -0.2756 0.2001 0.065 Uiso 0.688(9) 1 calc PR A 1
C69 C 0.9454(16) -0.3100(11) 0.1407(6) 0.054(3) Uani 0.688(9) 1 d PU A 1
H69 H 1.0086 -0.2839 0.1221 0.065 Uiso 0.688(9) 1 calc PR A 1
C70 C 0.8250(12) -0.3488(7) 0.1115(5) 0.056(3) Uani 1 1 d U . .
H70 H 0.9060 -0.3231 0.1271 0.067 Uiso 0.312(9) 1 d PR A 2
C71 C 0.7146(13) -0.3481(7) 0.1349(4) 0.053(2) Uani 1 1 d U A .
C72 C 0.6012(12) -0.3866(7) 0.1135(4) 0.056(3) Uani 1 1 d U . .
H72 H 0.5255 -0.3864 0.1305 0.067 Uiso 0.688(9) 1 calc PR A 1
C73 C 0.5932(12) -0.4257(7) 0.0682(4) 0.057(3) Uani 1 1 d U A .
H73 H 0.5125 -0.4541 0.0541 0.068 Uiso 1 1 calc R . .
C74 C 0.6994(11) -0.4251(7) 0.0423(4) 0.045(2) Uani 1 1 d U . .
H74 H 0.6919 -0.4508 0.0099 0.054 Uiso 1 1 calc R A .
C75 C 0.8165(12) -0.3871(7) 0.0636(4) 0.056(3) Uani 1 1 d U A .
H75 H 0.8914 -0.3866 0.0462 0.068 Uiso 1 1 calc R . .
C76 C 0.3492(10) -0.1438(7) 0.1718(4) 0.040(3) Uani 1 1 d . . .
C77 C 0.3576(9) -0.0603(8) 0.1493(4) 0.047(3) Uani 1 1 d . . .
H77 H 0.3924 -0.0067 0.1675 0.056 Uiso 1 1 calc R . .
C78 C 0.3158(11) -0.0552(9) 0.1009(4) 0.055(3) Uani 1 1 d . . .
H78 H 0.3197 0.0034 0.0864 0.066 Uiso 1 1 calc R . .
C79 C 0.2671(12) -0.1318(10) 0.0712(4) 0.065(4) Uani 1 1 d . . .
H79 H 0.2407 -0.1261 0.0372 0.078 Uiso 1 1 calc R . .
C80 C 0.2592(14) -0.2136(10) 0.0928(4) 0.077(4) Uani 1 1 d . . .
H80 H 0.2281 -0.2666 0.0731 0.093 Uiso 1 1 calc R . .
C81 C 0.2951(12) -0.2244(8) 0.1431(4) 0.056(3) Uani 1 1 d . . .
C82 C 0.2871(15) -0.3059(9) 0.1678(5) 0.089(5) Uani 1 1 d . . .
H82 H 0.2543 -0.3602 0.1497 0.106 Uiso 1 1 calc R . .
C83 C 0.3243(13) -0.3123(8) 0.2175(5) 0.065(4) Uani 1 1 d . . .
C84 C 0.3788(9) -0.2341(7) 0.2435(4) 0.038(2) Uani 1 1 d . . .
C85 C 0.4272(10) -0.2381(8) 0.2929(4) 0.047(3) Uani 1 1 d . . .
H85 H 0.4680 -0.1852 0.3101 0.056 Uiso 1 1 calc R . .
C86 C 0.4148(10) -0.3188(9) 0.3157(4) 0.053(3) Uani 1 1 d . . .
H86 H 0.4455 -0.3222 0.3495 0.063 Uiso 1 1 calc R . .
C87 C 0.3574(13) -0.3973(9) 0.2901(6) 0.081(5) Uani 1 1 d . . .
H87 H 0.3472 -0.4526 0.3072 0.098 Uiso 1 1 calc R . .
C88 C 0.3158(15) -0.3963(10) 0.2416(6) 0.095(5) Uani 1 1 d . . .
H88 H 0.2818 -0.4510 0.2242 0.114 Uiso 1 1 calc R . .
C69A C 0.582(3) -0.403(2) 0.2084(11) 0.054(3) Uani 0.312(9) 1 d PD A 2
H69A H 0.5070 -0.4239 0.2226 0.065 Uiso 0.312(9) 1 calc PR A 2
C68A C 0.546(3) -0.399(2) 0.1602(11) 0.054(3) Uani 0.312(9) 1 d PD A 2
H68A H 0.4532 -0.4059 0.1539 0.065 Uiso 0.312(9) 1 calc PR A 2
N10A N 0.786(3) -0.2931(17) 0.1784(10) 0.036(3) Uani 0.312(9) 1 d P A 2

loop_
_atom_site_aniso_label
_atom_site_aniso_U_11
_atom_site_aniso_U_22
_atom_site_aniso_U_33
_atom_site_aniso_U_23
_atom_site_aniso_U_13
_atom_site_aniso_U_12
Na1 0.047(2) 0.022(2) 0.032(2) -0.0017(16) 0.0054(16) -0.0054(16)
I1 0.0507(5) 0.0263(4) 0.1393(9) 0.0007(5) 0.0487(5) -0.0057(3)
I2 0.0488(5) 0.0379(4) 0.0557(5) 0.0026(3) 0.0096(3) -0.0044(3)
Br1 0.0617(9) 0.0595(9) 0.1150(12) -0.0445(8) 0.0449(8) -0.0372(7)
Br2 0.0409(7) 0.0709(10) 0.1312(13) 0.0504(9) 0.0260(7) 0.0038(6)
Br3 0.0828(9) 0.0346(7) 0.0641(8) -0.0057(6) 0.0062(6) 0.0085(6)
Br4 0.0633(9) 0.0558(9) 0.1416(14) 0.0486(9) 0.0252(9) 0.0112(7)
O1 0.039(4) 0.036(4) 0.038(4) 0.002(3) 0.003(3) -0.003(3)
O2 0.042(4) 0.022(4) 0.033(4) -0.002(3) 0.005(3) -0.005(3)
O3 0.062(5) 0.024(4) 0.030(4) -0.002(3) -0.006(3) -0.015(3)
O4 0.050(4) 0.019(4) 0.036(4) 0.002(3) 0.005(3) -0.006(3)
O5 0.087(6) 0.014(4) 0.033(4) -0.011(3) 0.004(4) -0.001(3)
N1 0.025(4) 0.030(5) 0.043(5) 0.000(4) 0.004(3) -0.003(4)
N2 0.026(5) 0.029(5) 0.043(5) -0.004(4) 0.000(3) -0.005(3)
N3 0.058(6) 0.019(4) 0.032(5) -0.009(3) 0.007(4) -0.007(4)
N4 0.032(4) 0.015(4) 0.031(4) -0.004(3) 0.004(3) -0.007(3)
N5 0.072(6) 0.021(5) 0.039(5) -0.004(4) -0.005(4) -0.018(4)
N6 0.047(5) 0.018(4) 0.042(5) -0.015(4) 0.001(4) -0.008(4)
N7 0.081(7) 0.021(5) 0.040(5) 0.001(4) 0.003(4) -0.008(4)
N8 0.058(5) 0.011(4) 0.036(5) 0.001(3) 0.013(4) -0.011(4)
N9 0.104(8) 0.017(5) 0.044(6) -0.009(4) -0.007(5) 0.000(5)
N11 0.051(5) 0.025(5) 0.040(5) -0.011(4) 0.005(4) -0.007(4)
C1 0.047(7) 0.025(6) 0.044(7) 0.006(5) 0.010(5) -0.006(5)
C2 0.039(6) 0.023(5) 0.036(6) -0.009(4) -0.005(4) 0.005(4)
C3 0.039(6) 0.038(7) 0.049(7) 0.004(5) -0.007(5) 0.006(5)
C4 0.059(8) 0.043(7) 0.047(7) -0.012(6) 0.004(5) 0.002(6)
C5 0.040(6) 0.046(7) 0.044(6) -0.012(5) -0.001(5) 0.002(5)
C6 0.029(6) 0.049(7) 0.044(6) 0.008(5) -0.002(4) 0.003(5)
C7 0.027(5) 0.033(6) 0.041(6) -0.004(5) -0.002(4) 0.000(4)
C8 0.030(6) 0.036(6) 0.060(7) 0.004(5) 0.011(5) 0.004(5)
C9 0.041(6) 0.024(6) 0.053(7) 0.002(5) 0.002(5) -0.003(5)
C10 0.025(6) 0.052(7) 0.051(7) -0.007(5) 0.000(5) -0.002(5)
C11 0.030(6) 0.046(7) 0.046(7) -0.013(5) 0.000(5) 0.003(5)
C12 0.049(7) 0.047(7) 0.050(7) 0.006(6) -0.015(5) 0.003(5)
C13 0.060(9) 0.087(11) 0.057(8) 0.000(7) -0.001(6) 0.003(8)
C14 0.030(7) 0.095(11) 0.063(9) -0.026(8) -0.007(6) 0.005(7)
C15 0.029(6) 0.049(7) 0.060(8) -0.008(6) 0.005(5) 0.000(5)
C16 0.030(5) 0.031(6) 0.033(6) -0.008(5) 0.006(4) -0.009(4)
C17 0.052(6) 0.006(5) 0.027(5) -0.005(4) -0.001(4) 0.000(4)
C18 0.044(6) 0.027(6) 0.040(6) 0.011(5) 0.001(5) -0.002(5)
C19 0.108(11) 0.016(6) 0.038(7) 0.008(5) -0.011(6) -0.017(6)
C20 0.114(12) 0.041(8) 0.036(7) -0.007(6) 0.001(7) 0.027(8)
C21 0.056(8) 0.041(7) 0.047(7) -0.003(5) 0.008(5) 0.025(6)
C22 0.037(6) 0.036(6) 0.028(5) 0.003(4) -0.002(4) 0.000(5)
C23 0.033(6) 0.056(8) 0.040(6) 0.005(5) 0.003(4) 0.002(5)
C24 0.038(6) 0.056(8) 0.041(6) 0.003(5) 0.000(5) -0.017(5)
C25 0.045(6) 0.022(5) 0.031(5) -0.003(4) -0.001(4) -0.004(5)
C26 0.039(6) 0.020(5) 0.024(5) -0.001(4) -0.001(4) 0.000(4)
C27 0.041(6) 0.031(6) 0.051(7) -0.005(5) 0.008(5) 0.001(5)
C28 0.039(6) 0.026(6) 0.040(6) 0.000(4) -0.007(4) -0.002(5)
C29 0.070(8) 0.026(6) 0.048(7) 0.006(5) 0.006(6) -0.008(6)
C30 0.059(7) 0.031(6) 0.051(7) 0.007(5) 0.012(5) -0.012(5)
C31 0.043(6) 0.015(5) 0.051(7) 0.005(5) 0.016(5) -0.006(4)
C32 0.071(8) 0.017(6) 0.044(7) -0.014(5) -0.008(6) 0.001(5)
C33 0.092(10) 0.031(7) 0.063(8) 0.002(6) -0.003(7) 0.006(6)
C34 0.096(11) 0.034(8) 0.072(10) -0.031(7) -0.033(8) 0.019(7)
C35 0.184(19) 0.018(7) 0.054(9) -0.002(6) -0.009(11) -0.009(9)
C36 0.121(13) 0.027(7) 0.065(9) 0.011(6) -0.018(8) -0.010(7)
C37 0.081(9) 0.024(6) 0.044(7) -0.004(5) 0.007(6) -0.003(6)
C38 0.078(10) 0.059(9) 0.055(8) -0.001(7) 0.017(7) -0.008(7)
C39 0.061(8) 0.030(7) 0.086(10) 0.006(6) 0.022(7) -0.018(6)
C40 0.038(6) 0.025(6) 0.054(7) -0.002(5) 0.002(5) -0.001(5)
C41 0.045(6) 0.025(6) 0.044(6) -0.008(5) -0.001(5) -0.004(5)
C42 0.037(6) 0.027(6) 0.055(7) -0.009(5) -0.004(5) -0.006(4)
C43 0.049(7) 0.034(6) 0.052(7) -0.006(5) 0.002(5) 0.005(5)
C44 0.057(8) 0.026(6) 0.055(7) -0.008(5) -0.001(6) 0.006(5)
C45 0.044(7) 0.026(6) 0.066(8) 0.007(5) -0.011(5) -0.008(5)
C46 0.058(7) 0.028(6) 0.030(6) -0.001(5) 0.011(5) 0.004(5)
C47 0.048(6) 0.016(5) 0.036(6) -0.006(4) 0.001(4) 0.002(4)
C48 0.039(6) 0.035(6) 0.035(6) 0.005(5) 0.002(4) -0.005(5)
C49 0.054(7) 0.042(7) 0.044(7) -0.004(5) -0.010(5) -0.015(6)
C50 0.091(10) 0.025(6) 0.049(7) -0.008(5) 0.017(6) -0.012(7)
C51 0.067(8) 0.035(7) 0.051(7) 0.002(5) 0.023(6) 0.018(6)
C52 0.037(6) 0.023(5) 0.041(6) -0.003(4) 0.009(4) -0.005(4)
C53 0.038(6) 0.052(8) 0.054(7) 0.006(6) 0.017(5) 0.012(5)
C54 0.044(7) 0.049(7) 0.044(7) 0.005(5) -0.001(5) -0.013(5)
C55 0.058(7) 0.029(6) 0.029(6) 0.001(4) 0.000(5) -0.004(5)
C56 0.040(6) 0.021(5) 0.041(6) -0.011(4) 0.005(4) -0.002(4)
C57 0.054(7) 0.029(6) 0.054(7) -0.005(5) 0.007(5) -0.004(5)
C58 0.072(9) 0.033(7) 0.044(7) -0.002(5) 0.002(6) 0.002(6)
C59 0.085(9) 0.026(6) 0.041(7) -0.009(5) -0.002(6) -0.017(6)
C60 0.062(7) 0.042(7) 0.026(5) -0.006(5) 0.003(5) -0.022(6)
C61 0.097(10) 0.035(7) 0.043(7) 0.006(6) 0.003(6) 0.006(6)
C62 0.065(5) 0.028(5) 0.041(5) -0.008(4) 0.006(4) 0.000(5)
C63 0.055(6) 0.027(6) 0.085(7) 0.006(5) 0.010(5) 0.008(5)
C64 0.105(7) 0.029(6) 0.067(7) 0.009(5) 0.045(6) 0.023(6)
C65 0.113(8) 0.038(7) 0.050(6) -0.008(5) -0.014(6) 0.050(6)
C66 0.066(7) 0.049(7) 0.087(8) -0.018(6) -0.015(5) 0.004(6)
C67 0.067(5) 0.031(6) 0.071(6) -0.011(5) 0.016(5) 0.002(5)
N10 0.053(7) 0.010(5) 0.045(5) -0.006(4) 0.005(5) 0.000(6)
C68 0.048(7) 0.045(8) 0.069(7) -0.014(6) 0.011(5) -0.002(6)
C69 0.059(7) 0.038(8) 0.069(7) -0.009(7) 0.025(6) 0.003(6)
C70 0.066(6) 0.027(6) 0.071(6) 0.002(5) -0.006(4) 0.007(5)
C71 0.085(6) 0.026(6) 0.046(5) -0.007(4) 0.000(5) 0.006(5)
C72 0.081(7) 0.037(6) 0.052(6) -0.015(5) 0.019(5) -0.002(5)
C73 0.066(6) 0.034(6) 0.067(7) -0.026(5) 0.001(5) 0.001(5)
C74 0.079(7) 0.024(5) 0.033(5) -0.002(4) 0.008(4) 0.010(5)
C75 0.064(6) 0.036(6) 0.072(6) 0.007(5) 0.019(5) 0.012(5)
C76 0.038(6) 0.035(6) 0.050(7) -0.005(5) 0.013(5) 0.005(5)
C77 0.035(6) 0.053(8) 0.053(7) 0.001(6) 0.012(5) -0.005(5)
C78 0.047(7) 0.066(9) 0.055(8) 0.012(7) 0.013(6) 0.017(6)
C79 0.068(9) 0.081(10) 0.045(7) -0.008(7) 0.002(6) 0.028(8)
C80 0.115(12) 0.059(9) 0.051(8) -0.014(7) -0.016(7) 0.030(8)
C81 0.073(9) 0.048(8) 0.046(7) -0.004(6) -0.003(6) 0.004(6)
C82 0.138(14) 0.032(8) 0.081(11) -0.008(7) -0.039(9) -0.022(8)
C83 0.082(9) 0.028(7) 0.079(10) 0.001(6) -0.015(7) -0.022(6)
C84 0.039(6) 0.033(6) 0.041(6) -0.014(5) 0.002(5) -0.001(5)
C85 0.053(7) 0.036(7) 0.052(7) -0.002(5) 0.010(5) 0.003(5)
C86 0.032(6) 0.065(9) 0.062(8) 0.003(7) 0.005(5) 0.007(6)
C87 0.072(9) 0.054(9) 0.115(13) 0.040(9) -0.010(9) -0.023(7)
C88 0.132(14) 0.052(10) 0.088(12) -0.006(8) -0.029(10) -0.049(9)
C69A 0.059(7) 0.038(8) 0.069(7) -0.009(7) 0.025(6) 0.003(6)
C68A 0.048(7) 0.045(8) 0.069(7) -0.014(6) 0.011(5) -0.002(6)
N10A 0.053(7) 0.010(5) 0.045(5) -0.006(4) 0.005(5) 0.000(6)

loop_
_atom_type_symbol
_atom_type_description
_atom_type_scat_dispersion_real
_atom_type_scat_dispersion_imag
_atom_type_scat_source
Na Na 0.0362 0.0249 'International Tables Vol C Tables 4.2.6.8 and 6.1.1.4'
I I -0.4742 1.8119 'International Tables Vol C Tables 4.2.6.8 and 6.1.1.4'
Br Br -0.2901 2.4595 'International Tables Vol C Tables 4.2.6.8 and 6.1.1.4'
O O 0.0106 0.0060 'International Tables Vol C Tables 4.2.6.8 and 6.1.1.4'
N N 0.0061 0.0033 'International Tables Vol C Tables 4.2.6.8 and 6.1.1.4'
C C 0.0033 0.0016 'International Tables Vol C Tables 4.2.6.8 and 6.1.1.4'
H H 0.0000 0.0000 'International Tables Vol C Tables 4.2.6.8 and 6.1.1.4'

loop_
_geom_angle_atom_site_label_1
_geom_angle_atom_site_label_2
_geom_angle_atom_site_label_3
_geom_angle
O3 Na1 O4 91.9(2)
O3 Na1 O5 157.3(3)
O4 Na1 O5 86.5(2)
O3 Na1 O2 85.0(2)
O4 Na1 O2 163.7(3)
O5 Na1 O2 90.2(2)
O3 Na1 O1 105.0(3)
O4 Na1 O1 109.0(3)
O5 Na1 O1 96.9(3)
O2 Na1 O1 87.2(2)
Br2 I1 Br1 176.64(4)
Br4 I2 Br3 177.39(5)
C1 O1 Na1 122.3(7)
C16 O2 Na1 128.7(6)
C31 O3 Na1 140.4(6)
C46 O4 Na1 129.8(6)
C61 O5 Na1 134.8(7)
C1 N1 H1A 120.0
C1 N1 H1B 120.0
H1A N1 H1B 120.0
C1 N2 C2 122.7(8)
C1 N2 C11 121.6(8)
C2 N2 C11 115.5(7)
C16 N3 H3A 120.0
C16 N3 H3B 120.0
H3A N3 H3B 120.0
C16 N4 C17 119.8(7)
C16 N4 C26 119.7(7)
C17 N4 C26 116.9(7)
C31 N5 H5A 120.0
C31 N5 H5B 120.0
H5A N5 H5B 120.0
C31 N6 C41 122.8(8)
C31 N6 C32 120.2(8)
C41 N6 C32 116.6(8)
C46 N7 H7A 120.0
C46 N7 H7B 120.0
H7A N7 H7B 120.0
C46 N8 C47 117.1(7)
C46 N8 C56 119.6(8)
C47 N8 C56 117.3(7)
C61 N9 H9A 120.0
C61 N9 H9B 120.0
H9A N9 H9B 120.0
C76 N11 C84 124.6(9)
C76 N11 H11 117.7
C84 N11 H11 117.7
O1 C1 N2 120.9(10)
O1 C1 N1 120.9(9)
N2 C1 N1 118.1(9)
C3 C2 C7 120.3(9)
C3 C2 N2 121.1(9)
C7 C2 N2 118.6(8)
C2 C3 C4 122.3(10)
C2 C3 H3 118.8
C4 C3 H3 118.8
C3 C4 C5 118.5(11)
C3 C4 H4 120.8
C5 C4 H4 120.8
C6 C5 C4 119.8(10)
C6 C5 H5 120.1
C4 C5 H5 120.1
C5 C6 C7 123.2(10)
C5 C6 H6 118.4
C7 C6 H6 118.4
C6 C7 C2 115.8(9)
C6 C7 C8 121.2(9)
C2 C7 C8 122.9(9)
C9 C8 C7 127.4(10)
C9 C8 H8 116.3
C7 C8 H8 116.3
C8 C9 C10 127.6(10)
C8 C9 H9 116.2
C10 C9 H9 116.2
C15 C10 C11 115.1(10)
C15 C10 C9 121.2(10)
C11 C10 C9 123.6(9)
C12 C11 C10 122.5(10)
C12 C11 N2 119.0(10)
C10 C11 N2 118.4(9)
C11 C12 C13 120.2(12)
C11 C12 H12 119.9
C13 C12 H12 119.9
C14 C13 C12 119.0(12)
C14 C13 H13 120.5
C12 C13 H13 120.5
C13 C14 C15 120.7(11)
C13 C14 H14 119.7
C15 C14 H14 119.7
C14 C15 C10 122.3(11)
C14 C15 H15 118.8
C10 C15 H15 118.8
O2 C16 N3 122.5(8)
O2 C16 N4 119.9(8)
N3 C16 N4 117.6(8)
C18 C17 C22 122.7(8)
C18 C17 N4 118.9(9)
C22 C17 N4 118.4(8)
C17 C18 C19 120.3(10)
C17 C18 H18 119.8
C19 C18 H18 119.8
C20 C19 C18 117.9(11)
C20 C19 H19 121.0
C18 C19 H19 121.0
C21 C20 C19 121.6(10)
C21 C20 H20 119.2
C19 C20 H20 119.2
C20 C21 C22 121.2(10)
C20 C21 H21 119.4
C22 C21 H21 119.4
C17 C22 C21 116.2(9)
C17 C22 C23 124.5(9)
C21 C22 C23 119.3(10)
C24 C23 C22 126.4(10)
C24 C23 H23 116.8
C22 C23 H23 116.8
C23 C24 C25 129.3(10)
C23 C24 H24 115.4
C25 C24 H24 115.4
C30 C25 C26 116.4(8)
C30 C25 C24 119.8(9)
C26 C25 C24 123.7(9)
C27 C26 C25 122.7(9)
C27 C26 N4 119.6(8)
C25 C26 N4 117.5(7)
C26 C27 C28 119.1(9)
C26 C27 H27 120.5
C28 C27 H27 120.5
C29 C28 C27 120.4(9)
C29 C28 H28 119.8
C27 C28 H28 119.8
C28 C29 C30 119.7(10)
C28 C29 H29 120.1
C30 C29 H29 120.1
C25 C30 C29 121.6(10)
C25 C30 H30 119.2
C29 C30 H30 119.2
O3 C31 N5 121.5(8)
O3 C31 N6 121.6(9)
N5 C31 N6 116.8(9)
C33 C32 C37 122.7(11)
C33 C32 N6 118.7(11)
C37 C32 N6 118.6(10)
C32 C33 C34 117.7(13)
C32 C33 H33 121.2
C34 C33 H33 121.2
C35 C34 C33 121.1(14)
C35 C34 H34 119.5
C33 C34 H34 119.5
C34 C35 C36 120.4(14)
C34 C35 H35 119.8
C36 C35 H35 119.8
C35 C36 C37 121.7(14)
C35 C36 H36 119.2
C37 C36 H36 119.2
C36 C37 C32 116.4(12)
C36 C37 C38 119.5(12)
C32 C37 C38 123.9(10)
C39 C38 C37 126.3(11)
C39 C38 H38 116.9
C37 C38 H38 116.9
C38 C39 C40 128.7(12)
C38 C39 H39 115.7
C40 C39 H39 115.7
C41 C40 C45 118.2(10)
C41 C40 C39 121.7(10)
C45 C40 C39 120.0(10)
C40 C41 C42 120.8(9)
C40 C41 N6 121.0(9)
C42 C41 N6 118.2(9)
C43 C42 C41 118.9(10)
C43 C42 H42 120.5
C41 C42 H42 120.5
C44 C43 C42 121.0(10)
C44 C43 H43 119.5
C42 C43 H43 119.5
C45 C44 C43 120.6(11)
C45 C44 H44 119.7
C43 C44 H44 119.7
C44 C45 C40 120.4(10)
C44 C45 H45 119.8
C40 C45 H45 119.8
O4 C46 N7 122.2(9)
O4 C46 N8 121.1(9)
N7 C46 N8 116.6(8)
C48 C47 C52 120.8(9)
C48 C47 N8 119.9(9)
C52 C47 N8 119.3(9)
C47 C48 C49 121.4(10)
C47 C48 H48 119.3
C49 C48 H48 119.3
C50 C49 C48 119.2(10)
C50 C49 H49 120.4
C48 C49 H49 120.4
C49 C50 C51 121.1(11)
C49 C50 H50 119.4
C51 C50 H50 119.4
C50 C51 C52 121.7(10)
C50 C51 H51 119.2
C52 C51 H51 119.2
C47 C52 C51 115.6(9)
C47 C52 C53 123.2(9)
C51 C52 C53 121.2(9)
C54 C53 C52 127.4(9)
C54 C53 H53 116.3
C52 C53 H53 116.3
C53 C54 C55 127.9(10)
C53 C54 H54 116.1
C55 C54 H54 116.1
C56 C55 C60 116.8(9)
C56 C55 C54 122.9(9)
C60 C55 C54 120.2(10)
C57 C56 C55 121.6(9)
C57 C56 N8 119.8(9)
C55 C56 N8 118.5(8)
C56 C57 C58 119.3(10)
C56 C57 H57 120.3
C58 C57 H57 120.3
C59 C58 C57 121.8(10)
C59 C58 H58 119.1
C57 C58 H58 119.1
C58 C59 C60 120.7(10)
C58 C59 H59 119.6
C60 C59 H59 119.6
C59 C60 C55 119.6(10)
C59 C60 H60 120.2
C55 C60 H60 120.2
O5 C61 N9 120.5(10)
O5 C61 N10 122.5(10)
N9 C61 N10 115.7(11)
O5 C61 N10A 118.4(14)
N9 C61 N10A 114.2(13)
N10 C61 N10A 37.8(10)
C67 C62 C63 121.0(11)
C67 C62 N10A 89.7(14)
C63 C62 N10A 149.3(16)
C67 C62 N10 127.6(11)
C63 C62 N10 111.4(11)
N10A C62 N10 38.0(11)
C62 C63 C64 120.5(12)
C62 C63 C69A 89.8(15)
C64 C63 C69A 142.8(16)
C62 C63 H63 119.7
C64 C63 H63 119.7
C69A C63 H63 36.8
C63 C64 C65 117.9(11)
C63 C64 H64 121.0
C65 C64 H64 121.0
C66 C65 C64 120.0(11)
C66 C65 H65 120.0
C64 C65 H65 120.0
C65 C66 C67 121.2(13)
C65 C66 H66 119.4
C67 C66 H66 119.4
C62 C67 C66 119.2(12)
C62 C67 C68 115.2(12)
C66 C67 C68 125.4(13)
C62 C67 H67 120.5
C66 C67 H67 120.3
C68 C67 H67 7.1
C61 N10 C62 112.5(11)
C61 N10 C71 116.2(10)
C62 N10 C71 110.2(9)
C69 C68 C67 131.4(16)
C69 C68 H67 142.9
C67 C68 H67 11.7
C69 C68 H68 114.3
C67 C68 H68 114.3
H67 C68 H68 102.7
C68 C69 C70 130.0(15)
C68 C69 H69 115.0
C70 C69 H69 115.0
C68 C69 H70 140.3
C70 C69 H70 10.4
H69 C69 H70 104.7
C71 C70 C75 118.7(12)
C71 C70 C69 115.1(12)
C75 C70 C69 126.2(12)
C71 C70 H70 120.7
C75 C70 H70 120.6
C69 C70 H70 5.9
C72 C71 C70 120.8(11)
C72 C71 N10 110.4(11)
C70 C71 N10 128.6(12)
C72 C71 N10A 147.6(15)
C70 C71 N10A 91.6(14)
N10 C71 N10A 37.1(10)
C71 C72 C73 120.8(12)
C71 C72 C68A 93.9(16)
C73 C72 C68A 139.9(18)
C71 C72 H72 119.6
C73 C72 H72 119.6
C68A C72 H72 32.5
C72 C73 C74 120.9(12)
C72 C73 H73 119.5
C74 C73 H73 119.5
C73 C74 C75 119.2(10)
C73 C74 H74 120.4
C75 C74 H74 120.4
C74 C75 C70 119.4(11)
C74 C75 H75 120.3
C70 C75 H75 120.3
N11 C76 C77 122.7(10)
N11 C76 C81 118.3(9)
C77 C76 C81 119.0(10)
C78 C77 C76 119.6(11)
C78 C77 H77 120.2
C76 C77 H77 120.2
C77 C78 C79 123.6(12)
C77 C78 H78 118.2
C79 C78 H78 118.2
C80 C79 C78 117.2(12)
C80 C79 H79 121.4
C78 C79 H79 121.4
C79 C80 C81 123.0(13)
C79 C80 H80 118.5
C81 C80 H80 118.5
C82 C81 C80 126.0(12)
C82 C81 C76 116.5(11)
C80 C81 C76 117.5(11)
C83 C82 C81 123.4(12)
C83 C82 H82 118.3
C81 C82 H82 118.3
C82 C83 C84 118.3(11)
C82 C83 C88 122.1(12)
C84 C83 C88 119.4(12)
N11 C84 C83 118.8(10)
N11 C84 C85 120.2(9)
C83 C84 C85 121.0(10)
C86 C85 C84 118.6(11)
C86 C85 H85 120.7
C84 C85 H85 120.7
C85 C86 C87 120.8(11)
C85 C86 H86 119.6
C87 C86 H86 119.6
C88 C87 C86 121.5(12)
C88 C87 H87 119.2
C86 C87 H87 119.2
C87 C88 C83 118.5(13)
C87 C88 H88 120.8
C83 C88 H88 120.8
C68A C69A C63 146(3)
C68A C69A H69A 107.0
C63 C69A H69A 107.0
C69A C68A C72 142(3)
C69A C68A H68A 109.0
C72 C68A H68A 109.0
C62 N10A C71 110.0(18)
C62 N10A C61 105.4(17)
C71 N10A C61 105.6(18)

loop_
_geom_bond_atom_site_label_1
_geom_bond_atom_site_label_2
_geom_bond_distance
Na1 O3 2.308(7)
Na1 O4 2.333(7)
Na1 O5 2.358(7)
Na1 O2 2.367(7)
Na1 O1 2.450(7)
I1 Br2 2.7030(18)
I1 Br1 2.736(2)
I2 Br4 2.6687(13)
I2 Br3 2.7314(13)
O1 C1 1.250(11)
O2 C16 1.248(10)
O3 C31 1.224(11)
O4 C46 1.221(10)
O5 C61 1.235(12)
N1 C1 1.353(12)
N1 H1A 0.8800
N1 H1B 0.8800
N2 C1 1.344(11)
N2 C2 1.438(11)
N2 C11 1.440(12)
N3 C16 1.323(11)
N3 H3A 0.8800
N3 H3B 0.8800
N4 C16 1.377(11)
N4 C17 1.445(10)
N4 C26 1.461(10)
N5 C31 1.356(12)
N5 H5A 0.8800
N5 H5B 0.8800
N6 C31 1.381(11)
N6 C41 1.422(11)
N6 C32 1.444(12)
N7 C46 1.344(12)
N7 H7A 0.8800
N7 H7B 0.8800
N8 C46 1.389(11)
N8 C47 1.424(10)
N8 C56 1.451(11)
N9 C61 1.353(12)
N9 H9A 0.8800
N9 H9B 0.8800
N11 C76 1.340(12)
N11 C84 1.363(12)
N11 H11 0.8800
C2 C3 1.373(13)
C2 C7 1.421(13)
C3 C4 1.375(13)
C3 H3 0.9500
C4 C5 1.380(14)
C4 H4 0.9500
C5 C6 1.378(13)
C5 H5 0.9500
C6 C7 1.390(13)
C6 H6 0.9500
C7 C8 1.453(13)
C8 C9 1.353(13)
C8 H8 0.9500
C9 C10 1.424(13)
C9 H9 0.9500
C10 C15 1.388(13)
C10 C11 1.423(14)
C11 C12 1.370(13)
C12 C13 1.379(15)
C12 H12 0.9500
C13 C14 1.375(17)
C13 H13 0.9500
C14 C15 1.387(15)
C14 H14 0.9500
C15 H15 0.9500
C17 C18 1.354(13)
C17 C22 1.384(12)
C18 C19 1.410(13)
C18 H18 0.9500
C19 C20 1.380(16)
C19 H19 0.9500
C20 C21 1.352(16)
C20 H20 0.9500
C21 C22 1.426(13)
C21 H21 0.9500
C22 C23 1.454(14)
C23 C24 1.340(14)
C23 H23 0.9500
C24 C25 1.452(13)
C24 H24 0.9500
C25 C30 1.392(12)
C25 C26 1.392(12)
C26 C27 1.375(12)
C27 C28 1.386(12)
C27 H27 0.9500
C28 C29 1.363(13)
C28 H28 0.9500
C29 C30 1.396(14)
C29 H29 0.9500
C30 H30 0.9500
C32 C33 1.362(15)
C32 C37 1.397(15)
C33 C34 1.413(16)
C33 H33 0.9500
C34 C35 1.325(19)
C34 H34 0.9500
C35 C36 1.37(2)
C35 H35 0.9500
C36 C37 1.387(15)
C36 H36 0.9500
C37 C38 1.437(16)
C38 C39 1.335(15)
C38 H38 0.9500
C39 C40 1.465(14)
C39 H39 0.9500
C40 C41 1.387(13)
C40 C45 1.430(13)
C41 C42 1.412(13)
C42 C43 1.387(13)
C42 H42 0.9500
C43 C44 1.376(14)
C43 H43 0.9500
C44 C45 1.372(14)
C44 H44 0.9500
C45 H45 0.9500
C47 C48 1.345(13)
C47 C52 1.391(12)
C48 C49 1.382(13)
C48 H48 0.9500
C49 C50 1.334(15)
C49 H49 0.9500
C50 C51 1.339(15)
C50 H50 0.9500
C51 C52 1.427(13)
C51 H51 0.9500
C52 C53 1.455(14)
C53 C54 1.371(14)
C53 H53 0.9500
C54 C55 1.427(13)
C54 H54 0.9500
C55 C56 1.415(13)
C55 C60 1.421(13)
C56 C57 1.375(12)
C57 C58 1.375(14)
C57 H57 0.9500
C58 C59 1.336(14)
C58 H58 0.9500
C59 C60 1.404(14)
C59 H59 0.9500
C60 H60 0.9500
C61 N10 1.383(15)
C61 N10A 1.54(3)
C62 C67 1.331(15)
C62 C63 1.363(14)
C62 N10A 1.46(3)
C62 N10 1.489(15)
C63 C64 1.368(15)
C63 C69A 1.68(3)
C63 H63 0.9500
C64 C65 1.380(17)
C64 H64 0.9500
C65 C66 1.351(17)
C65 H65 0.9500
C66 C67 1.359(16)
C66 H66 0.9500
C67 C68 1.510(19)
C67 H67 0.9504
N10 C71 1.492(15)
C68 C69 1.36(2)
C68 H67 0.5792
C68 H68 0.9500
C69 C70 1.479(19)
C69 H69 0.9500
C69 H70 0.5432
C70 C71 1.362(15)
C70 C75 1.408(15)
C70 H70 0.9499
C71 C72 1.341(15)
C71 N10A 1.52(3)
C72 C73 1.344(14)
C72 C68A 1.48(3)
C72 H72 0.9500
C73 C74 1.366(14)
C73 H73 0.9500
C74 C75 1.367(15)
C74 H74 0.9500
C75 H75 0.9500
C76 C77 1.379(14)
C76 C81 1.451(14)
C77 C78 1.356(14)
C77 H77 0.9500
C78 C79 1.404(16)
C78 H78 0.9500
C79 C80 1.345(17)
C79 H79 0.9500
C80 C81 1.407(15)
C80 H80 0.9500
C81 C82 1.383(16)
C82 C83 1.383(16)
C82 H82 0.9500
C83 C84 1.389(14)
C83 C88 1.406(17)
C84 C85 1.396(13)
C85 C86 1.352(14)
C85 H85 0.9500
C86 C87 1.397(16)
C86 H86 0.9500
C87 C88 1.357(18)
C87 H87 0.9500
C88 H88 0.9500
C69A C68A 1.338(10)
C69A H69A 0.9500
C68A H68A 0.9500

loop_
_geom_torsion_atom_site_label_1
_geom_torsion_atom_site_label_2
_geom_torsion_atom_site_label_3
_geom_torsion_atom_site_label_4
_geom_torsion
O3 Na1 O1 C1 -37.1(7)
O4 Na1 O1 C1 -134.5(7)
O5 Na1 O1 C1 136.9(7)
O2 Na1 O1 C1 47.0(7)
O3 Na1 O2 C16 -167.9(7)
O4 Na1 O2 C16 -88.4(12)
O5 Na1 O2 C16 -10.1(7)
O1 Na1 O2 C16 86.8(7)
O4 Na1 O3 C31 -153.4(10)
O5 Na1 O3 C31 -68.0(13)
O2 Na1 O3 C31 10.6(10)
O1 Na1 O3 C31 96.3(10)
O3 Na1 O4 C46 -2.2(8)
O5 Na1 O4 C46 -159.6(8)
O2 Na1 O4 C46 -80.7(12)
O1 Na1 O4 C46 104.3(8)
O3 Na1 O5 C61 -97.4(13)
O4 Na1 O5 C61 -10.9(11)
O2 Na1 O5 C61 -174.9(11)
O1 Na1 O5 C61 97.9(11)
Na1 O1 C1 N2 168.0(6)
Na1 O1 C1 N1 -10.5(12)
C2 N2 C1 O1 172.3(8)
C11 N2 C1 O1 -2.2(14)
C2 N2 C1 N1 -9.1(13)
C11 N2 C1 N1 176.3(8)
C1 N2 C2 C3 72.5(12)
C11 N2 C2 C3 -112.7(10)
C1 N2 C2 C7 -105.1(10)
C11 N2 C2 C7 69.8(11)
C7 C2 C3 C4 1.8(15)
N2 C2 C3 C4 -175.7(9)
C2 C3 C4 C5 -0.9(15)
C3 C4 C5 C6 1.3(15)
C4 C5 C6 C7 -2.8(15)
C5 C6 C7 C2 3.6(13)
C5 C6 C7 C8 -174.3(9)
C3 C2 C7 C6 -3.0(13)
N2 C2 C7 C6 174.6(8)
C3 C2 C7 C8 174.8(8)
N2 C2 C7 C8 -7.6(13)
C6 C7 C8 C9 148.1(10)
C2 C7 C8 C9 -29.6(14)
C7 C8 C9 C10 -0.7(16)
C8 C9 C10 C15 -145.5(10)
C8 C9 C10 C11 32.0(15)
C15 C10 C11 C12 5.2(15)
C9 C10 C11 C12 -172.5(9)
C15 C10 C11 N2 -177.8(8)
C9 C10 C11 N2 4.6(14)
C1 N2 C11 C12 -76.2(12)
C2 N2 C11 C12 108.9(10)
C1 N2 C11 C10 106.7(10)
C2 N2 C11 C10 -68.3(11)
C10 C11 C12 C13 -4.5(16)
N2 C11 C12 C13 178.4(10)
C11 C12 C13 C14 1.6(18)
C12 C13 C14 C15 0.4(18)
C13 C14 C15 C10 0.5(17)
C11 C10 C15 C14 -3.1(15)
C9 C10 C15 C14 174.5(9)
Na1 O2 C16 N3 17.9(12)
Na1 O2 C16 N4 -164.7(5)
C17 N4 C16 O2 15.1(12)
C26 N4 C16 O2 172.9(8)
C17 N4 C16 N3 -167.4(8)
C26 N4 C16 N3 -9.7(12)
C16 N4 C17 C18 -87.1(10)
C26 N4 C17 C18 114.6(9)
C16 N4 C17 C22 90.3(10)
C26 N4 C17 C22 -68.1(10)
C22 C17 C18 C19 -1.6(14)
N4 C17 C18 C19 175.6(8)
C17 C18 C19 C20 -0.6(14)
C18 C19 C20 C21 1.5(16)
C19 C20 C21 C22 -0.2(16)
C18 C17 C22 C21 2.8(13)
N4 C17 C22 C21 -174.4(8)
C18 C17 C22 C23 -176.9(9)
N4 C17 C22 C23 5.9(13)
C20 C21 C22 C17 -1.9(14)
C20 C21 C22 C23 177.8(9)
C17 C22 C23 C24 29.5(15)
C21 C22 C23 C24 -150.2(10)
C22 C23 C24 C25 -0.9(17)
C23 C24 C25 C30 152.6(11)
C23 C24 C25 C26 -26.2(16)
C30 C25 C26 C27 -4.1(14)
C24 C25 C26 C27 174.7(9)
C30 C25 C26 N4 171.4(8)
C24 C25 C26 N4 -9.8(13)
C16 N4 C26 C27 87.0(10)
C17 N4 C26 C27 -114.6(9)
C16 N4 C26 C25 -88.7(10)
C17 N4 C26 C25 69.7(10)
C25 C26 C27 C28 2.2(14)
N4 C26 C27 C28 -173.2(8)
C26 C27 C28 C29 0.8(15)
C27 C28 C29 C30 -1.7(15)
C26 C25 C30 C29 3.1(15)
C24 C25 C30 C29 -175.7(9)
C28 C29 C30 C25 -0.3(16)
Na1 O3 C31 N5 2.2(16)
Na1 O3 C31 N6 -175.0(6)
C41 N6 C31 O3 176.1(9)
C32 N6 C31 O3 -11.3(14)
C41 N6 C31 N5 -1.2(13)
C32 N6 C31 N5 171.4(9)
C31 N6 C32 C33 72.6(12)
C41 N6 C32 C33 -114.4(10)
C31 N6 C32 C37 -104.4(11)
C41 N6 C32 C37 68.6(11)
C37 C32 C33 C34 2.2(16)
N6 C32 C33 C34 -174.6(9)
C32 C33 C34 C35 -2.5(17)
C33 C34 C35 C36 1.7(19)
C34 C35 C36 C37 -0.7(19)
C35 C36 C37 C32 0.4(17)
C35 C36 C37 C38 -176.1(11)
C33 C32 C37 C36 -1.2(15)
N6 C32 C37 C36 175.6(9)
C33 C32 C37 C38 175.0(10)
N6 C32 C37 C38 -8.1(15)
C36 C37 C38 C39 145.1(13)
C32 C37 C38 C39 -31.0(19)
C37 C38 C39 C40 3(2)
C38 C39 C40 C41 31.8(17)
C38 C39 C40 C45 -149.8(12)
C45 C40 C41 C42 2.3(14)
C39 C40 C41 C42 -179.3(9)
C45 C40 C41 N6 -177.8(8)
C39 C40 C41 N6 0.6(14)
C31 N6 C41 C40 109.5(11)
C32 N6 C41 C40 -63.3(12)
C31 N6 C41 C42 -70.6(12)
C32 N6 C41 C42 116.6(10)
C40 C41 C42 C43 -1.8(14)
N6 C41 C42 C43 178.3(8)
C41 C42 C43 C44 1.0(15)
C42 C43 C44 C45 -0.9(15)
C43 C44 C45 C40 1.5(15)
C41 C40 C45 C44 -2.2(14)
C39 C40 C45 C44 179.4(9)
Na1 O4 C46 N7 -3.7(14)
Na1 O4 C46 N8 179.3(6)
C47 N8 C46 O4 -21.8(13)
C56 N8 C46 O4 -174.0(8)
C47 N8 C46 N7 161.0(8)
C56 N8 C46 N7 8.8(13)
C46 N8 C47 C48 95.3(11)
C56 N8 C47 C48 -111.8(10)
C46 N8 C47 C52 -86.1(11)
C56 N8 C47 C52 66.7(11)
C52 C47 C48 C49 2.9(15)
N8 C47 C48 C49 -178.6(8)
C47 C48 C49 C50 1.2(15)
C48 C49 C50 C51 -3.2(17)
C49 C50 C51 C52 1.0(17)
C48 C47 C52 C51 -4.8(14)
N8 C47 C52 C51 176.6(8)
C48 C47 C52 C53 174.5(9)
N8 C47 C52 C53 -4.0(14)
C50 C51 C52 C47 3.0(15)
C50 C51 C52 C53 -176.4(10)
C47 C52 C53 C54 -30.5(16)
C51 C52 C53 C54 148.8(11)
C52 C53 C54 C55 -1.3(18)
C53 C54 C55 C56 30.1(16)
C53 C54 C55 C60 -149.3(11)
C60 C55 C56 C57 2.2(14)
C54 C55 C56 C57 -177.2(9)
C60 C55 C56 N8 -173.8(8)
C54 C55 C56 N8 6.9(14)
C46 N8 C56 C57 -92.7(11)
C47 N8 C56 C57 115.1(10)
C46 N8 C56 C55 83.3(11)
C47 N8 C56 C55 -68.8(12)
C55 C56 C57 C58 -0.3(15)
N8 C56 C57 C58 175.6(9)
C56 C57 C58 C59 -1.3(16)
C57 C58 C59 C60 0.8(16)
C58 C59 C60 C55 1.2(15)
C56 C55 C60 C59 -2.6(14)
C54 C55 C60 C59 176.8(9)
Na1 O5 C61 N9 -3.9(19)
Na1 O5 C61 N10 -170.7(9)
Na1 O5 C61 N10A 145.3(14)
C67 C62 C63 C64 2.6(17)
N10A C62 C63 C64 -180(2)
N10 C62 C63 C64 -176.3(9)
C67 C62 C63 C69A -154.8(14)
N10A C62 C63 C69A 23(3)
N10 C62 C63 C69A 26.3(14)
C62 C63 C64 C65 1.8(16)
C69A C63 C64 C65 142(2)
C63 C64 C65 C66 -4.7(16)
C64 C65 C66 C67 3.3(18)
C63 C62 C67 C66 -4.1(16)
N10A C62 C67 C66 177.0(14)
N10 C62 C67 C66 174.6(10)
C63 C62 C67 C68 170.2(11)
N10A C62 C67 C68 -8.7(14)
N10 C62 C67 C68 -11.1(16)
C65 C66 C67 C62 1.2(18)
C65 C66 C67 C68 -172.5(12)
O5 C61 N10 C62 -32.9(18)
N9 C61 N10 C62 159.6(11)
N10A C61 N10 C62 62.7(19)
O5 C61 N10 C71 -161.2(12)
N9 C61 N10 C71 31.3(17)
N10A C61 N10 C71 -65.6(19)
C67 C62 N10 C61 -65.2(15)
C63 C62 N10 C61 113.6(12)
N10A C62 N10 C61 -69.2(19)
C67 C62 N10 C71 66.1(15)
C63 C62 N10 C71 -115.1(12)
N10A C62 N10 C71 62.2(18)
C62 C67 C68 C69 -30(2)
C66 C67 C68 C69 143.6(16)
C67 C68 C69 C70 2(3)
C68 C69 C70 C71 28(2)
C68 C69 C70 C75 -150.5(15)
C75 C70 C71 C72 2.8(16)
C69 C70 C71 C72 -175.8(12)
C75 C70 C71 N10 -171.4(10)
C69 C70 C71 N10 10.1(17)
C75 C70 C71 N10A -174.9(13)
C69 C70 C71 N10A 6.5(15)
C61 N10 C71 C72 -111.0(13)
C62 N10 C71 C72 119.6(12)
C61 N10 C71 C70 63.7(17)
C62 N10 C71 C70 -65.7(15)
C61 N10 C71 N10A 70(2)
C62 N10 C71 N10A -59.8(18)
C70 C71 C72 C73 -1.0(17)
N10 C71 C72 C73 174.2(10)
N10A C71 C72 C73 175(2)
C70 C71 C72 C68A 158.1(16)
N10 C71 C72 C68A -26.8(17)
N10A C71 C72 C68A -26(3)
C71 C72 C73 C74 -1.7(18)
C68A C72 C73 C74 -148(2)
C72 C73 C74 C75 2.4(16)
C73 C74 C75 C70 -0.5(15)
C71 C70 C75 C74 -2.0(15)
C69 C70 C75 C74 176.3(11)
C84 N11 C76 C77 178.6(9)
C84 N11 C76 C81 -0.6(14)
N11 C76 C77 C78 -179.5(9)
C81 C76 C77 C78 -0.2(14)
C76 C77 C78 C79 -2.1(15)
C77 C78 C79 C80 1.7(17)
C78 C79 C80 C81 1.2(19)
C79 C80 C81 C82 178.7(13)
C79 C80 C81 C76 -3.3(18)
N11 C76 C81 C82 0.3(15)
C77 C76 C81 C82 -179.0(11)
N11 C76 C81 C80 -177.9(10)
C77 C76 C81 C80 2.8(15)
C80 C81 C82 C83 179.8(13)
C76 C81 C82 C83 2(2)
C81 C82 C83 C84 -3(2)
C81 C82 C83 C88 -179.6(14)
C76 N11 C84 C83 -1.1(14)
C76 N11 C84 C85 177.1(9)
C82 C83 C84 N11 3.0(17)
C88 C83 C84 N11 179.2(12)
C82 C83 C84 C85 -175.2(12)
C88 C83 C84 C85 1.1(18)
N11 C84 C85 C86 179.0(9)
C83 C84 C85 C86 -2.9(15)
C84 C85 C86 C87 1.4(15)
C85 C86 C87 C88 2(2)
C86 C87 C88 C83 -4(2)
C82 C83 C88 C87 178.4(14)
C84 C83 C88 C87 2(2)
C62 C63 C69A C68A 10(5)
C64 C63 C69A C68A -137(4)
C63 C69A C68A C72 11(9)
C71 C72 C68A C69A -20(5)
C73 C72 C68A C69A 132(4)
C67 C62 N10A C71 123.2(17)
C63 C62 N10A C71 -55(3)
N10 C62 N10A C71 -59.9(18)
C67 C62 N10A C61 -123.4(16)
C63 C62 N10A C61 59(3)
N10 C62 N10A C61 53.5(16)
C72 C71 N10A C62 61(3)
C70 C71 N10A C62 -122.9(17)
N10 C71 N10A C62 61.7(18)
C72 C71 N10A C61 -53(3)
C70 C71 N10A C61 123.8(16)
N10 C71 N10A C61 -51.6(15)
O5 C61 N10A C62 47(2)
N9 C61 N10A C62 -161.6(14)
N10 C61 N10A C62 -60.2(18)
O5 C61 N10A C71 163.8(13)
N9 C61 N10A C71 -45(2)
N10 C61 N10A C71 56.2(17)
